data_1529405
loop_
_publ_author_name
'Arz, Marius I.'
'Gei\&s, Daniel'
'Stra\&smann, Martin'
'Schnakenburg, Gregor'
'Filippou, Alexander C.'

_publ_section_title
;
 Silicon(i) chemistry: the NHC-stabilised silicon(i) halides
 Si2X2(Idipp)2(X = Br, I) and the disilicon(i)-iodido cation
 [Si2(I)(Idipp)2]+
;
_journal_issue 11
_journal_name_full 'Chem. Sci.'
_journal_page_first 6515
_journal_paper_doi 10.1039/C5SC02681D
_journal_volume 6
_journal_year 2015
_chemical_formula_moiety 'C54 H72 I N4 Si2, C24 B F20, C6 H5 F'
_chemical_formula_sum 'C84 H77 B F21 I N4 Si2'
_chemical_formula_weight 1735.39
_chemical_name_systematic
; 
 ? 
;
_space_group_IT_number 14
_symmetry_cell_setting monoclinic
_symmetry_space_group_name_Hall '-P 2yn'
_symmetry_space_group_name_H-M 'P 1 21/n 1'
_atom_sites_solution_hydrogens geom
_atom_sites_solution_primary direct
_atom_sites_solution_secondary difmap
_audit_creation_method SHELXL-97
_audit_update_record
;
2015-07-23 deposited with the CCDC.
2015-08-04 downloaded from the CCDC.
;
_cell_angle_alpha 90.00
_cell_angle_beta 99.189(4)
_cell_angle_gamma 90.00
_cell_formula_units_Z 4
_cell_length_a 19.9019(15)
_cell_length_b 20.2022(15)
_cell_length_c 20.2072(15)
_cell_measurement_reflns_used 9818
_cell_measurement_temperature 100(2)
_cell_measurement_theta_max 28.77
_cell_measurement_theta_min 2.26
_cell_volume 8020.3(10)
_computing_cell_refinement 'Bruker SAINT 2011/1 (Bruker AXS, 2011)'
_computing_data_collection 'Bruker APEX2 2011/1 (Bruker AXS, 2011)'
_computing_data_reduction 'Bruker SAINT 2011/1 (Bruker AXS, 2011)'
_computing_molecular_graphics 'DIAMOND (Brandenburg, 1999)'
_computing_publication_material 'SHELXL97 (Sheldrick, 1997)'
_computing_structure_refinement 'SHELXL-97 (Sheldrick, 2008)'
_computing_structure_solution 'SHELXS-97 (Sheldrick, 2008)'
_diffrn_ambient_temperature 100(2)
_diffrn_detector_area_resol_mean 8.33333
_diffrn_measured_fraction_theta_full 0.999
_diffrn_measured_fraction_theta_max 0.999
_diffrn_measurement_device_type 'Bruker X8-KappaApexII'
_diffrn_measurement_method 'fine slicing \f and \w scans'
_diffrn_radiation_monochromator graphite
_diffrn_radiation_source 'fine-focus sealed tube'
_diffrn_radiation_type MoK\a
_diffrn_radiation_wavelength 0.71073
_diffrn_reflns_av_R_equivalents 0.0490
_diffrn_reflns_av_sigmaI/netI 0.0417
_diffrn_reflns_limit_h_max 25
_diffrn_reflns_limit_h_min -26
_diffrn_reflns_limit_k_max 26
_diffrn_reflns_limit_k_min -26
_diffrn_reflns_limit_l_max 26
_diffrn_reflns_limit_l_min -26
_diffrn_reflns_number 113058
_diffrn_reflns_theta_full 28.00
_diffrn_reflns_theta_max 28.00
_diffrn_reflns_theta_min 1.45
_exptl_absorpt_coefficient_mu 0.525
_exptl_absorpt_correction_T_max 0.9692
_exptl_absorpt_correction_T_min 0.8799
_exptl_absorpt_correction_type empirical
_exptl_absorpt_process_details 'SADABS 2009/2 (Bruker AXS, 2009)'
_exptl_crystal_colour red
_exptl_crystal_density_diffrn 1.437
_exptl_crystal_density_method 'not measured'
_exptl_crystal_description plate
_exptl_crystal_F_000 3536
_exptl_crystal_size_max 0.25
_exptl_crystal_size_mid 0.17
_exptl_crystal_size_min 0.06
_refine_diff_density_max 1.690
_refine_diff_density_min -0.757
_refine_diff_density_rms 0.071
_refine_ls_extinction_method none
_refine_ls_goodness_of_fit_ref 1.022
_refine_ls_hydrogen_treatment constr
_refine_ls_matrix_type full
_refine_ls_number_parameters 1044
_refine_ls_number_reflns 19365
_refine_ls_number_restraints 35
_refine_ls_restrained_S_all 1.046
_refine_ls_R_factor_all 0.0652
_refine_ls_R_factor_gt 0.0371
_refine_ls_shift/su_max 0.002
_refine_ls_shift/su_mean 0.000
_refine_ls_structure_factor_coef Fsqd
_refine_ls_weighting_details 'calc w=1/[\s^2^(Fo^2^)+(0.0500P)^2^+5.0491P] where P=(Fo^2^+2Fc^2^)/3'
_refine_ls_weighting_scheme calc
_refine_ls_wR_factor_gt 0.0933
_refine_ls_wR_factor_ref 0.1040
_reflns_number_gt 13854
_reflns_number_total 19365
_reflns_threshold_expression >2sigma(I)
_cod_data_source_file c5sc02681d2.cif
_cod_data_source_block 1943f
_cod_depositor_comments 'Adding full bibliography for 1529403--1529405.cif.'
_cod_original_sg_symbol_H-M 'P 21/n'
_cod_database_code 1529405

loop_
_symmetry_equiv_pos_as_xyz
'x, y, z'
'-x+1/2, y+1/2, -z+1/2'
'-x, -y, -z'
'x-1/2, -y-1/2, z-1/2'

loop_
_atom_site_label
_atom_site_type_symbol
_atom_site_fract_x
_atom_site_fract_y
_atom_site_fract_z
_atom_site_U_iso_or_equiv
_atom_site_adp_type
_atom_site_occupancy
_atom_site_symmetry_multiplicity
_atom_site_calc_flag
_atom_site_refinement_flags
_atom_site_disorder_assembly
_atom_site_disorder_group
C1 C 0.90243(11) 0.20456(10) 0.86052(11) 0.0159(4) Uani 1 1 d . . .
C2 C 1.00798(12) 0.17956(12) 0.91008(12) 0.0230(5) Uani 1 1 d . . .
H2A H 1.0477 0.1764 0.9430 0.028 Uiso 1 1 calc R . .
C3 C 0.99970(11) 0.15434(11) 0.84753(12) 0.0213(5) Uani 1 1 d . . .
H3A H 1.0326 0.1304 0.8279 0.026 Uiso 1 1 calc R . .
C4 C 0.93687(11) 0.24376(11) 0.97879(11) 0.0196(5) Uani 1 1 d . . .
C5 C 0.90857(12) 0.20690(12) 1.02603(12) 0.0231(5) Uani 1 1 d . . .
C6 C 0.90200(14) 0.23912(13) 1.08581(13) 0.0315(6) Uani 1 1 d . . .
H6A H 0.8830 0.2159 1.1193 0.038 Uiso 1 1 calc R . .
C7 C 0.92243(15) 0.30387(14) 1.09738(13) 0.0347(6) Uani 1 1 d . . .
H7A H 0.9173 0.3247 1.1384 0.042 Uiso 1 1 calc R . .
C8 C 0.95040(14) 0.33867(12) 1.04944(13) 0.0310(6) Uani 1 1 d . . .
H8A H 0.9646 0.3832 1.0582 0.037 Uiso 1 1 calc R . .
C9 C 0.95816(12) 0.30952(11) 0.98828(12) 0.0226(5) Uani 1 1 d . . .
C10 C 0.88864(13) 0.13474(12) 1.01549(13) 0.0276(5) Uani 1 1 d . . .
H10A H 0.8833 0.1252 0.9664 0.033 Uiso 1 1 calc R . .
C11 C 0.82068(14) 0.11972(14) 1.03885(14) 0.0345(6) Uani 1 1 d . . .
H11A H 0.7861 0.1510 1.0179 0.041 Uiso 1 1 calc R . .
H11B H 0.8260 0.1241 1.0877 0.041 Uiso 1 1 calc R . .
H11C H 0.8065 0.0745 1.0259 0.041 Uiso 1 1 calc R . .
C12 C 0.94520(14) 0.09001(13) 1.05114(16) 0.0388(7) Uani 1 1 d . . .
H12C H 0.9320 0.0435 1.0435 0.047 Uiso 1 1 calc R . .
H12B H 0.9524 0.0994 1.0993 0.047 Uiso 1 1 calc R . .
H12A H 0.9874 0.0985 1.0334 0.047 Uiso 1 1 calc R . .
C13 C 0.98979(13) 0.34753(11) 0.93634(12) 0.0245(5) Uani 1 1 d . . .
H13A H 0.9735 0.3273 0.8915 0.029 Uiso 1 1 calc R . .
C14 C 0.96925(15) 0.42082(12) 0.93300(14) 0.0352(6) Uani 1 1 d . . .
H14A H 0.9906 0.4433 0.9740 0.042 Uiso 1 1 calc R . .
H14B H 0.9196 0.4244 0.9288 0.042 Uiso 1 1 calc R . .
H14C H 0.9844 0.4415 0.8941 0.042 Uiso 1 1 calc R . .
C15 C 1.06783(14) 0.34158(14) 0.95056(14) 0.0357(6) Uani 1 1 d . . .
H15C H 1.0873 0.3631 0.9145 0.043 Uiso 1 1 calc R . .
H15B H 1.0807 0.2947 0.9529 0.043 Uiso 1 1 calc R . .
H15A H 1.0852 0.3631 0.9933 0.043 Uiso 1 1 calc R . .
C16 C 0.90517(11) 0.14990(10) 0.74960(11) 0.0161(4) Uani 1 1 d . . .
C17 C 0.91362(12) 0.19193(11) 0.69684(11) 0.0209(5) Uani 1 1 d . . .
C18 C 0.88690(14) 0.17047(13) 0.63259(12) 0.0297(6) Uani 1 1 d . . .
H18A H 0.8914 0.1977 0.5952 0.036 Uiso 1 1 calc R . .
C19 C 0.85404(14) 0.11056(14) 0.62227(13) 0.0342(6) Uani 1 1 d . . .
H19A H 0.8358 0.0970 0.5780 0.041 Uiso 1 1 calc R . .
C20 C 0.84734(13) 0.06976(12) 0.67607(13) 0.0296(6) Uani 1 1 d . . .
H20A H 0.8245 0.0285 0.6681 0.035 Uiso 1 1 calc R . .
C21 C 0.87341(12) 0.08805(11) 0.74140(12) 0.0210(5) Uani 1 1 d . . .
C22 C 0.95395(12) 0.25583(11) 0.70662(12) 0.0243(5) Uani 1 1 d . . .
H22A H 0.9540 0.2714 0.7536 0.029 Uiso 1 1 calc R . .
C23 C 0.92510(14) 0.31145(12) 0.65880(14) 0.0311(6) Uani 1 1 d . . .
H23A H 0.8772 0.3189 0.6626 0.037 Uiso 1 1 calc R . .
H23B H 0.9286 0.2989 0.6126 0.037 Uiso 1 1 calc R . .
H23C H 0.9510 0.3522 0.6705 0.037 Uiso 1 1 calc R . .
C24 C 1.02777(13) 0.24212(13) 0.69779(15) 0.0325(6) Uani 1 1 d . . .
H24C H 1.0547 0.2827 0.7068 0.039 Uiso 1 1 calc R . .
H24B H 1.0289 0.2275 0.6517 0.039 Uiso 1 1 calc R . .
H24A H 1.0469 0.2075 0.7292 0.039 Uiso 1 1 calc R . .
C25 C 0.86867(12) 0.04153(11) 0.79967(12) 0.0245(5) Uani 1 1 d . . .
H25A H 0.8682 0.0692 0.8406 0.029 Uiso 1 1 calc R . .
C26 C 0.80422(14) -0.00006(13) 0.78904(15) 0.0357(6) Uani 1 1 d . . .
H26A H 0.8070 -0.0330 0.7540 0.043 Uiso 1 1 calc R . .
H26B H 0.7647 0.0286 0.7754 0.043 Uiso 1 1 calc R . .
H26C H 0.7993 -0.0227 0.8309 0.043 Uiso 1 1 calc R . .
C27 C 0.93101(14) -0.00382(13) 0.81283(15) 0.0373(7) Uani 1 1 d . . .
H27A H 0.9724 0.0231 0.8215 0.045 Uiso 1 1 calc R . .
H27B H 0.9325 -0.0319 0.7735 0.045 Uiso 1 1 calc R . .
H27C H 0.9280 -0.0318 0.8519 0.045 Uiso 1 1 calc R . .
C28 C 0.65744(11) 0.20855(10) 0.83889(11) 0.0175(4) Uani 1 1 d . . .
C29 C 0.55753(12) 0.24402(12) 0.78324(13) 0.0260(5) Uani 1 1 d . . .
H29A H 0.5204 0.2512 0.7481 0.031 Uiso 1 1 calc R . .
C30 C 0.56432(12) 0.26877(13) 0.84574(13) 0.0279(5) Uani 1 1 d . . .
H30A H 0.5327 0.2964 0.8631 0.033 Uiso 1 1 calc R . .
C31 C 0.62623(12) 0.16438(11) 0.72390(12) 0.0221(5) Uani 1 1 d . . .
C32 C 0.61218(12) 0.09621(12) 0.72761(12) 0.0258(5) Uani 1 1 d . . .
C33 C 0.62633(14) 0.05680(13) 0.67501(13) 0.0346(6) Uani 1 1 d . . .
H33A H 0.6175 0.0106 0.6757 0.042 Uiso 1 1 calc R . .
C34 C 0.65295(16) 0.08353(14) 0.62200(14) 0.0400(7) Uani 1 1 d . . .
H34A H 0.6627 0.0556 0.5869 0.048 Uiso 1 1 calc R . .
C35 C 0.66554(15) 0.15050(13) 0.61944(13) 0.0331(6) Uani 1 1 d . . .
H35A H 0.6837 0.1681 0.5824 0.040 Uiso 1 1 calc R . .
C36 C 0.65203(12) 0.19300(12) 0.67025(12) 0.0245(5) Uani 1 1 d . . .
C37 C 0.58139(13) 0.06673(12) 0.78489(14) 0.0300(6) Uani 1 1 d U . .
H37A H 0.6022 0.0900 0.8269 0.036 Uiso 1 1 calc R . .
C38 C 0.50469(15) 0.07988(16) 0.77493(19) 0.0504(8) Uani 1 1 d U . .
H38A H 0.4830 0.0597 0.7328 0.061 Uiso 1 1 calc R . .
H38B H 0.4965 0.1277 0.7733 0.061 Uiso 1 1 calc R . .
H38C H 0.4855 0.0606 0.8123 0.061 Uiso 1 1 calc R . .
C39 C 0.59515(15) -0.00723(12) 0.79547(15) 0.0370(6) Uani 1 1 d . . .
H39C H 0.5791 -0.0216 0.8365 0.044 Uiso 1 1 calc R . .
H39B H 0.6441 -0.0156 0.7995 0.044 Uiso 1 1 calc R . .
H39A H 0.5711 -0.0319 0.7571 0.044 Uiso 1 1 calc R . .
C40 C 0.66404(13) 0.26657(12) 0.66514(12) 0.0272(5) Uani 1 1 d . . .
H40A H 0.6687 0.2857 0.7113 0.033 Uiso 1 1 calc R . .
C41 C 0.60341(16) 0.29973(14) 0.62210(16) 0.0437(7) Uani 1 1 d . . .
H41A H 0.5623 0.2920 0.6419 0.052 Uiso 1 1 calc R . .
H41B H 0.5973 0.2811 0.5768 0.052 Uiso 1 1 calc R . .
H41C H 0.6117 0.3474 0.6199 0.052 Uiso 1 1 calc R . .
C42 C 0.72953(16) 0.28109(15) 0.63752(15) 0.0428(7) Uani 1 1 d . . .
H42C H 0.7410 0.3281 0.6439 0.051 Uiso 1 1 calc R . .
H42B H 0.7230 0.2705 0.5896 0.051 Uiso 1 1 calc R . .
H42A H 0.7666 0.2540 0.6613 0.051 Uiso 1 1 calc R . .
C43 C 0.64740(12) 0.24838(12) 0.95249(11) 0.0219(5) Uani 1 1 d . . .
C44 C 0.68534(13) 0.30138(12) 0.98250(12) 0.0251(5) Uani 1 1 d . . .
C45 C 0.70701(14) 0.29825(13) 1.05119(13) 0.0315(6) Uani 1 1 d . . .
H45A H 0.7336 0.3333 1.0731 0.038 Uiso 1 1 calc R . .
C46 C 0.69052(15) 0.24475(13) 1.08838(13) 0.0352(6) Uani 1 1 d . . .
H46A H 0.7066 0.2430 1.1352 0.042 Uiso 1 1 calc R . .
C47 C 0.65070(14) 0.19391(13) 1.05765(13) 0.0320(6) Uani 1 1 d . . .
H47A H 0.6388 0.1581 1.0839 0.038 Uiso 1 1 calc R . .
C48 C 0.62767(13) 0.19434(12) 0.98889(12) 0.0258(5) Uani 1 1 d . . .
C49 C 0.69864(14) 0.36309(12) 0.94379(13) 0.0303(6) Uani 1 1 d . . .
H49A H 0.6969 0.3507 0.8956 0.036 Uiso 1 1 calc R . .
C50 C 0.64138(17) 0.41310(14) 0.94855(18) 0.0484(8) Uani 1 1 d . . .
H50A H 0.6416 0.4250 0.9956 0.058 Uiso 1 1 calc R . .
H50B H 0.5974 0.3932 0.9302 0.058 Uiso 1 1 calc R . .
H50C H 0.6486 0.4529 0.9229 0.058 Uiso 1 1 calc R . .
C51 C 0.76773(15) 0.39400(15) 0.96877(15) 0.0417(7) Uani 1 1 d . . .
H51C H 0.7763 0.4297 0.9384 0.050 Uiso 1 1 calc R . .
H51B H 0.8032 0.3602 0.9702 0.050 Uiso 1 1 calc R . .
H51A H 0.7681 0.4120 1.0138 0.050 Uiso 1 1 calc R . .
C52 C 0.58120(13) 0.13941(14) 0.95795(14) 0.0328(6) Uani 1 1 d . . .
H52A H 0.5713 0.1473 0.9085 0.039 Uiso 1 1 calc R . .
C53 C 0.61465(17) 0.07101(14) 0.96950(15) 0.0439(7) Uani 1 1 d . . .
H53A H 0.6250 0.0621 1.0177 0.053 Uiso 1 1 calc R . .
H53B H 0.6569 0.0702 0.9503 0.053 Uiso 1 1 calc R . .
H53C H 0.5835 0.0371 0.9478 0.053 Uiso 1 1 calc R . .
C54 C 0.51372(17) 0.1412(2) 0.98466(19) 0.0629(10) Uani 1 1 d . . .
H54A H 0.4923 0.1846 0.9753 0.076 Uiso 1 1 calc R . .
H54B H 0.5220 0.1336 1.0332 0.076 Uiso 1 1 calc R . .
H54C H 0.4835 0.1066 0.9627 0.076 Uiso 1 1 calc R . .
C55 C 1.29296(11) 0.03195(10) 0.77052(11) 0.0179(4) Uani 1 1 d . . .
C56 C 1.32930(12) -0.01835(11) 0.80700(11) 0.0198(5) Uani 1 1 d . . .
C57 C 1.37740(12) -0.05686(10) 0.78312(12) 0.0205(5) Uani 1 1 d . . .
C58 C 1.38967(11) -0.04849(11) 0.71906(12) 0.0210(5) Uani 1 1 d . . .
C59 C 1.35237(12) -0.00195(11) 0.67898(11) 0.0218(5) Uani 1 1 d . . .
C60 C 1.30566(11) 0.03590(11) 0.70494(11) 0.0199(5) Uani 1 1 d . . .
C61 C 1.16399(11) 0.05593(11) 0.75404(11) 0.0192(5) Uani 1 1 d . . .
C62 C 1.13839(12) -0.00565(11) 0.76829(12) 0.0222(5) Uani 1 1 d . . .
C63 C 1.08018(13) -0.03350(12) 0.73316(14) 0.0285(6) Uani 1 1 d . . .
C64 C 1.04505(13) -0.00020(13) 0.67930(14) 0.0318(6) Uani 1 1 d . . .
C65 C 1.06885(13) 0.05993(13) 0.66134(13) 0.0287(6) Uani 1 1 d . . .
C66 C 1.12703(12) 0.08638(11) 0.69854(12) 0.0225(5) Uani 1 1 d . . .
C67 C 1.25205(11) 0.16103(10) 0.78493(11) 0.0181(4) Uani 1 1 d . . .
C68 C 1.20489(11) 0.20754(11) 0.79923(11) 0.0195(5) Uani 1 1 d . . .
C69 C 1.21181(12) 0.27527(11) 0.79464(11) 0.0218(5) Uani 1 1 d . . .
C70 C 1.27061(13) 0.30057(11) 0.77657(11) 0.0236(5) Uani 1 1 d . . .
C71 C 1.32035(12) 0.25726(11) 0.76409(11) 0.0227(5) Uani 1 1 d . . .
C72 C 1.31052(12) 0.18986(11) 0.76818(11) 0.0201(5) Uani 1 1 d . . .
C73 C 1.24093(11) 0.07927(10) 0.87958(11) 0.0179(4) Uani 1 1 d . . .
C74 C 1.18780(12) 0.07073(10) 0.91576(12) 0.0199(5) Uani 1 1 d . . .
C75 C 1.19619(12) 0.06919(11) 0.98499(12) 0.0232(5) Uani 1 1 d . . .
C76 C 1.25962(14) 0.07643(11) 1.02202(12) 0.0255(5) Uani 1 1 d . . .
C77 C 1.31378(12) 0.08812(11) 0.98911(12) 0.0233(5) Uani 1 1 d . . .
C78 C 1.30302(12) 0.08983(10) 0.92007(11) 0.0197(5) Uani 1 1 d . . .
C84 C 1.3419(3) 0.2869(2) 0.95202(18) 0.0758(11) Uani 1 1 d U . .
H84 H 1.3532 0.2414 0.9582 0.091 Uiso 1 1 calc R A 1
C80 C 1.2616(2) 0.3758(3) 0.94095(18) 0.0722(11) Uani 1 1 d U . .
H80 H 1.2159 0.3902 0.9392 0.087 Uiso 1 1 calc R B 1
C81 C 1.3099(4) 0.4202(3) 0.9333(2) 0.0959(17) Uani 1 1 d . D .
H81 H 1.2987 0.4656 0.9262 0.115 Uiso 1 1 calc R . .
C82 C 1.3741(3) 0.3994(3) 0.9358(2) 0.0925(16) Uani 1 1 d . . .
H82 H 1.4093 0.4303 0.9322 0.111 Uiso 1 1 calc R C 1
B B 1.23694(13) 0.08186(12) 0.79695(13) 0.0173(5) Uani 1 1 d . . .
N1 N 0.94805(9) 0.21080(9) 0.91729(9) 0.0177(4) Uani 1 1 d . . .
N2 N 0.93467(9) 0.16980(9) 0.81746(9) 0.0163(4) Uani 1 1 d . . .
N3 N 0.61464(9) 0.20618(9) 0.77976(9) 0.0198(4) Uani 1 1 d . . .
N4 N 0.62604(9) 0.24650(9) 0.88005(10) 0.0208(4) Uani 1 1 d . . .
F1 F 1.31980(7) -0.03269(6) 0.87018(6) 0.0253(3) Uani 1 1 d . . .
F2 F 1.41298(7) -0.10237(7) 0.82298(7) 0.0303(3) Uani 1 1 d . . .
F3 F 1.43811(7) -0.08442(7) 0.69616(7) 0.0288(3) Uani 1 1 d . . .
F4 F 1.36346(8) 0.00671(7) 0.61526(7) 0.0316(3) Uani 1 1 d . . .
F5 F 1.27141(7) 0.08111(7) 0.66298(7) 0.0272(3) Uani 1 1 d . . .
F6 F 1.17170(7) -0.04141(6) 0.81957(7) 0.0259(3) Uani 1 1 d . . .
F7 F 1.05779(8) -0.09274(7) 0.75089(9) 0.0386(4) Uani 1 1 d . . .
F8 F 0.98882(8) -0.02701(8) 0.64368(9) 0.0459(4) Uani 1 1 d . . .
F9 F 1.03630(8) 0.09193(8) 0.60712(8) 0.0405(4) Uani 1 1 d . . .
F10 F 1.14710(7) 0.14520(7) 0.67638(7) 0.0267(3) Uani 1 1 d . . .
F11 F 1.14697(6) 0.18622(6) 0.81966(7) 0.0237(3) Uani 1 1 d . . .
F12 F 1.16292(7) 0.31598(6) 0.80895(7) 0.0293(3) Uani 1 1 d . . .
F13 F 1.27901(8) 0.36612(7) 0.77230(7) 0.0331(3) Uani 1 1 d . . .
F14 F 1.37906(8) 0.28090(7) 0.74791(7) 0.0323(3) Uani 1 1 d . . .
F15 F 1.36339(7) 0.15249(6) 0.75562(7) 0.0253(3) Uani 1 1 d . . .
F16 F 1.12279(6) 0.06325(6) 0.88429(7) 0.0244(3) Uani 1 1 d . . .
F17 F 1.14188(8) 0.05985(7) 1.01652(7) 0.0337(3) Uani 1 1 d . . .
F18 F 1.26964(8) 0.07193(8) 1.08916(7) 0.0348(4) Uani 1 1 d . . .
F19 F 1.37643(7) 0.09670(7) 1.02465(7) 0.0319(3) Uani 1 1 d . . .
F20 F 1.35889(6) 0.10139(7) 0.89119(7) 0.0244(3) Uani 1 1 d . . .
Si1 Si 0.81044(3) 0.23381(3) 0.84557(3) 0.02052(13) Uani 1 1 d . . .
Si2 Si 0.73909(3) 0.15642(3) 0.86219(3) 0.02012(13) Uani 1 1 d . . .
I I 0.815772(8) 0.347634(7) 0.802708(8) 0.02731(5) Uani 1 1 d . . .
C79 C 1.2765(2) 0.3112(2) 0.9511(2) 0.0750(11) Uani 0.458(6) 1 d PU D 1
F21 F 1.2330(3) 0.2628(3) 0.9579(3) 0.087(2) Uani 0.458(6) 1 d PU D 1
C83 C 1.3886(3) 0.3343(3) 0.9434(2) 0.0890(15) Uani 0.458(6) 1 d P D 1
H83 H 1.4341 0.3207 0.9426 0.107 Uiso 0.458(6) 1 calc PR D 1
C79S C 1.2765(2) 0.3112(2) 0.9511(2) 0.0750(11) Uani 0.542(6) 1 d PU D 2
H79S H 1.2413 0.2814 0.9577 0.090 Uiso 0.542(6) 1 calc PR D 2
C83S C 1.3886(3) 0.3343(3) 0.9434(2) 0.0890(15) Uani 0.542(6) 1 d PU D 2
F21S F 1.4522(3) 0.3194(3) 0.9427(3) 0.115(2) Uani 0.542(6) 1 d PU D 2

loop_
_atom_site_aniso_label
_atom_site_aniso_U_11
_atom_site_aniso_U_22
_atom_site_aniso_U_33
_atom_site_aniso_U_23
_atom_site_aniso_U_13
_atom_site_aniso_U_12
C1 0.0164(11) 0.0124(10) 0.0195(11) 0.0017(8) 0.0051(9) -0.0016(8)
C2 0.0172(11) 0.0258(12) 0.0250(12) 0.0018(10) 0.0004(9) 0.0037(10)
C3 0.0166(11) 0.0211(11) 0.0259(12) 0.0009(9) 0.0030(9) 0.0041(9)
C4 0.0190(11) 0.0218(11) 0.0182(11) -0.0003(9) 0.0035(9) 0.0021(9)
C5 0.0216(12) 0.0252(12) 0.0223(12) 0.0031(10) 0.0028(10) -0.0013(10)
C6 0.0376(15) 0.0346(14) 0.0239(13) 0.0025(11) 0.0102(11) -0.0022(12)
C7 0.0457(17) 0.0369(15) 0.0227(13) -0.0083(11) 0.0090(12) 0.0002(13)
C8 0.0408(15) 0.0245(13) 0.0271(13) -0.0058(10) 0.0037(11) -0.0019(11)
C9 0.0236(12) 0.0217(11) 0.0217(12) 0.0000(9) 0.0008(9) -0.0006(10)
C10 0.0301(14) 0.0251(12) 0.0275(13) 0.0048(10) 0.0043(11) -0.0047(10)
C11 0.0334(15) 0.0349(15) 0.0350(15) 0.0099(12) 0.0047(12) -0.0070(12)
C12 0.0353(16) 0.0285(14) 0.0508(18) 0.0087(13) 0.0018(13) -0.0015(12)
C13 0.0291(13) 0.0206(11) 0.0229(12) 0.0013(9) 0.0011(10) -0.0050(10)
C14 0.0475(17) 0.0216(13) 0.0368(15) 0.0038(11) 0.0072(13) -0.0033(12)
C15 0.0296(14) 0.0406(16) 0.0354(15) 0.0106(12) 0.0009(12) -0.0053(12)
C16 0.0157(10) 0.0154(10) 0.0176(10) -0.0036(8) 0.0043(8) 0.0010(8)
C17 0.0216(12) 0.0185(11) 0.0234(12) 0.0020(9) 0.0062(9) 0.0025(9)
C18 0.0399(15) 0.0276(13) 0.0217(12) 0.0027(10) 0.0056(11) 0.0036(11)
C19 0.0422(16) 0.0366(15) 0.0222(13) -0.0082(11) 0.0005(11) -0.0001(12)
C20 0.0326(14) 0.0231(12) 0.0327(14) -0.0092(10) 0.0043(11) -0.0058(11)
C21 0.0213(12) 0.0178(11) 0.0250(12) -0.0022(9) 0.0075(9) 0.0007(9)
C22 0.0290(13) 0.0176(11) 0.0274(12) 0.0039(9) 0.0080(10) 0.0001(10)
C23 0.0341(14) 0.0217(12) 0.0394(15) 0.0098(11) 0.0118(12) 0.0057(11)
C24 0.0267(14) 0.0226(12) 0.0485(17) 0.0094(11) 0.0074(12) -0.0011(10)
C25 0.0281(13) 0.0171(11) 0.0302(13) 0.0010(10) 0.0107(10) -0.0022(10)
C26 0.0386(16) 0.0260(13) 0.0464(17) -0.0043(12) 0.0186(13) -0.0089(11)
C27 0.0375(16) 0.0257(13) 0.0509(18) 0.0105(12) 0.0140(13) 0.0038(12)
C28 0.0179(11) 0.0137(10) 0.0206(11) 0.0022(8) 0.0023(9) -0.0021(8)
C29 0.0208(12) 0.0253(12) 0.0307(13) 0.0053(10) 0.0004(10) 0.0052(10)
C30 0.0221(13) 0.0307(13) 0.0310(13) 0.0030(11) 0.0045(10) 0.0108(10)
C31 0.0200(12) 0.0197(11) 0.0241(12) -0.0028(9) -0.0041(9) 0.0015(9)
C32 0.0227(12) 0.0213(12) 0.0299(13) 0.0002(10) -0.0066(10) -0.0015(10)
C33 0.0446(17) 0.0201(12) 0.0339(15) -0.0051(11) -0.0095(12) 0.0003(11)
C34 0.059(2) 0.0292(14) 0.0289(14) -0.0087(11) -0.0011(13) 0.0083(13)
C35 0.0441(16) 0.0324(14) 0.0208(12) -0.0008(11) -0.0008(11) 0.0040(12)
C36 0.0268(13) 0.0220(12) 0.0223(12) 0.0009(9) -0.0036(10) 0.0011(10)
C37 0.0287(12) 0.0180(11) 0.0411(15) 0.0007(11) -0.0008(11) -0.0048(10)
C38 0.0354(12) 0.0434(14) 0.0717(16) 0.0092(13) 0.0063(13) -0.0060(11)
C39 0.0413(16) 0.0225(13) 0.0452(17) 0.0040(12) 0.0005(13) -0.0062(12)
C40 0.0350(14) 0.0229(12) 0.0225(12) 0.0010(10) 0.0012(11) -0.0024(11)
C41 0.0532(19) 0.0279(14) 0.0463(17) 0.0067(13) -0.0028(15) 0.0022(13)
C42 0.0509(19) 0.0429(17) 0.0365(16) -0.0013(13) 0.0130(14) -0.0117(14)
C43 0.0216(12) 0.0253(12) 0.0197(11) 0.0012(9) 0.0065(9) 0.0093(10)
C44 0.0279(13) 0.0239(12) 0.0245(12) -0.0005(10) 0.0073(10) 0.0089(10)
C45 0.0411(16) 0.0269(13) 0.0261(13) -0.0059(10) 0.0042(11) 0.0070(12)
C46 0.0522(18) 0.0316(14) 0.0217(13) -0.0004(11) 0.0058(12) 0.0112(13)
C47 0.0424(16) 0.0300(13) 0.0252(13) 0.0039(11) 0.0105(12) 0.0085(12)
C48 0.0260(13) 0.0257(12) 0.0273(13) 0.0011(10) 0.0091(10) 0.0071(10)
C49 0.0383(15) 0.0257(13) 0.0277(13) -0.0007(10) 0.0077(11) 0.0002(11)
C50 0.054(2) 0.0283(15) 0.064(2) 0.0147(14) 0.0110(17) 0.0091(14)
C51 0.0476(18) 0.0422(17) 0.0361(16) -0.0092(13) 0.0091(13) -0.0117(14)
C52 0.0279(14) 0.0401(15) 0.0307(14) 0.0079(12) 0.0057(11) -0.0038(12)
C53 0.057(2) 0.0300(15) 0.0409(17) 0.0094(13) -0.0048(15) -0.0122(14)
C54 0.0377(19) 0.099(3) 0.055(2) -0.001(2) 0.0178(16) -0.0137(19)
C55 0.0163(11) 0.0159(10) 0.0218(11) 0.0006(9) 0.0043(9) -0.0005(9)
C56 0.0238(12) 0.0161(10) 0.0208(11) 0.0014(9) 0.0073(9) 0.0006(9)
C57 0.0213(12) 0.0130(10) 0.0275(12) -0.0004(9) 0.0045(10) 0.0014(9)
C58 0.0195(11) 0.0149(10) 0.0301(12) -0.0070(9) 0.0086(10) -0.0002(9)
C59 0.0242(12) 0.0226(11) 0.0200(11) -0.0040(9) 0.0077(9) -0.0047(10)
C60 0.0204(12) 0.0173(11) 0.0218(11) 0.0018(9) 0.0029(9) 0.0008(9)
C61 0.0183(11) 0.0179(11) 0.0223(11) 0.0003(9) 0.0063(9) 0.0025(9)
C62 0.0226(12) 0.0181(11) 0.0268(12) -0.0019(9) 0.0071(10) 0.0020(9)
C63 0.0252(13) 0.0192(11) 0.0434(15) -0.0071(11) 0.0127(11) -0.0021(10)
C64 0.0202(13) 0.0330(14) 0.0413(15) -0.0166(12) 0.0025(11) -0.0011(11)
C65 0.0238(13) 0.0341(14) 0.0272(13) -0.0036(11) 0.0013(10) 0.0081(11)
C66 0.0220(12) 0.0212(11) 0.0253(12) -0.0005(9) 0.0068(10) 0.0014(9)
C67 0.0207(11) 0.0159(10) 0.0178(11) 0.0019(8) 0.0030(9) 0.0005(9)
C68 0.0185(11) 0.0182(11) 0.0221(11) 0.0035(9) 0.0042(9) -0.0004(9)
C69 0.0268(13) 0.0169(11) 0.0215(11) 0.0013(9) 0.0034(10) 0.0058(9)
C70 0.0357(14) 0.0133(10) 0.0216(12) 0.0007(9) 0.0043(10) -0.0039(10)
C71 0.0267(13) 0.0211(11) 0.0216(12) 0.0026(9) 0.0082(10) -0.0072(10)
C72 0.0211(12) 0.0193(11) 0.0205(11) 0.0008(9) 0.0052(9) 0.0000(9)
C73 0.0218(12) 0.0102(9) 0.0227(11) 0.0021(8) 0.0061(9) 0.0031(8)
C74 0.0200(12) 0.0132(10) 0.0277(12) 0.0014(9) 0.0068(9) 0.0024(9)
C75 0.0291(13) 0.0176(11) 0.0267(12) 0.0006(9) 0.0163(10) 0.0009(10)
C76 0.0404(15) 0.0190(11) 0.0188(11) -0.0012(9) 0.0094(11) -0.0001(10)
C77 0.0275(13) 0.0188(11) 0.0233(12) -0.0024(9) 0.0032(10) -0.0013(10)
C78 0.0233(12) 0.0147(10) 0.0227(11) 0.0007(9) 0.0088(9) 0.0002(9)
C84 0.105(3) 0.085(3) 0.0341(19) -0.0025(19) 0.001(2) 0.006(3)
C80 0.067(3) 0.105(2) 0.038(2) -0.015(2) -0.0115(18) 0.019(3)
C81 0.123(5) 0.110(4) 0.045(2) 0.007(2) -0.018(3) -0.006(4)
C82 0.115(5) 0.120(5) 0.047(2) 0.017(3) 0.028(3) -0.032(4)
B 0.0183(12) 0.0124(11) 0.0217(12) 0.0026(9) 0.0045(10) 0.0008(9)
N1 0.0175(9) 0.0163(9) 0.0194(9) 0.0001(7) 0.0030(8) 0.0011(7)
N2 0.0149(9) 0.0149(8) 0.0194(9) 0.0000(7) 0.0036(7) 0.0008(7)
N3 0.0180(10) 0.0168(9) 0.0239(10) 0.0015(8) 0.0008(8) 0.0014(7)
N4 0.0187(10) 0.0200(9) 0.0242(10) 0.0026(8) 0.0053(8) 0.0041(8)
F1 0.0347(8) 0.0211(7) 0.0222(7) 0.0067(5) 0.0113(6) 0.0105(6)
F2 0.0348(8) 0.0217(7) 0.0358(8) 0.0064(6) 0.0102(7) 0.0144(6)
F3 0.0284(8) 0.0233(7) 0.0377(8) -0.0078(6) 0.0148(6) 0.0031(6)
F4 0.0408(9) 0.0350(8) 0.0224(7) -0.0002(6) 0.0152(6) 0.0049(7)
F5 0.0320(8) 0.0287(7) 0.0216(7) 0.0067(6) 0.0063(6) 0.0086(6)
F6 0.0296(8) 0.0162(6) 0.0328(8) 0.0043(6) 0.0083(6) 0.0006(6)
F7 0.0325(8) 0.0193(7) 0.0656(11) -0.0070(7) 0.0124(8) -0.0084(6)
F8 0.0269(8) 0.0460(10) 0.0605(11) -0.0209(9) -0.0058(8) -0.0050(7)
F9 0.0358(9) 0.0487(10) 0.0319(8) -0.0005(7) -0.0100(7) 0.0083(8)
F10 0.0274(7) 0.0256(7) 0.0266(7) 0.0083(6) 0.0029(6) 0.0024(6)
F11 0.0193(7) 0.0190(6) 0.0344(8) 0.0035(6) 0.0096(6) 0.0030(5)
F12 0.0326(8) 0.0169(7) 0.0389(8) -0.0001(6) 0.0075(7) 0.0080(6)
F13 0.0485(10) 0.0130(6) 0.0394(9) 0.0027(6) 0.0117(7) -0.0048(6)
F14 0.0358(8) 0.0253(7) 0.0399(8) 0.0001(6) 0.0185(7) -0.0121(6)
F15 0.0217(7) 0.0212(7) 0.0361(8) 0.0003(6) 0.0141(6) 0.0016(6)
F16 0.0184(7) 0.0248(7) 0.0314(7) 0.0034(6) 0.0082(6) 0.0021(5)
F17 0.0352(8) 0.0386(8) 0.0326(8) -0.0038(7) 0.0213(7) -0.0048(7)
F18 0.0481(10) 0.0390(9) 0.0185(7) -0.0028(6) 0.0096(7) -0.0054(7)
F19 0.0306(8) 0.0389(8) 0.0248(7) -0.0036(6) -0.0001(6) -0.0058(7)
F20 0.0195(7) 0.0301(7) 0.0244(7) 0.0000(6) 0.0061(6) -0.0036(6)
Si1 0.0164(3) 0.0172(3) 0.0282(3) 0.0023(3) 0.0041(3) 0.0025(2)
Si2 0.0162(3) 0.0167(3) 0.0271(3) 0.0015(3) 0.0024(3) 0.0016(2)
I 0.03028(9) 0.01908(8) 0.03299(9) 0.00529(6) 0.00635(7) 0.00458(6)
C79 0.0797(15) 0.0844(15) 0.0606(15) -0.0010(12) 0.0100(12) -0.0187(12)
F21 0.091(3) 0.088(3) 0.079(3) 0.0027(17) 0.0083(17) -0.0101(18)
C83 0.085(3) 0.133(5) 0.057(3) 0.000(3) 0.038(2) 0.006(3)
C79S 0.0797(15) 0.0844(15) 0.0606(15) -0.0010(12) 0.0100(12) -0.0187(12)
C83S 0.085(3) 0.133(5) 0.057(3) 0.000(3) 0.038(2) 0.006(3)
F21S 0.099(2) 0.129(3) 0.120(3) -0.0116(18) 0.0314(18) 0.0171(18)

loop_
_atom_type_symbol
_atom_type_description
_atom_type_scat_dispersion_real
_atom_type_scat_dispersion_imag
_atom_type_scat_source
C C 0.0033 0.0016 'International Tables Vol C Tables 4.2.6.8 and 6.1.1.4'
H H 0.0000 0.0000 'International Tables Vol C Tables 4.2.6.8 and 6.1.1.4'
B B 0.0013 0.0007 'International Tables Vol C Tables 4.2.6.8 and 6.1.1.4'
F F 0.0171 0.0103 'International Tables Vol C Tables 4.2.6.8 and 6.1.1.4'
I I -0.4742 1.8119 'International Tables Vol C Tables 4.2.6.8 and 6.1.1.4'
N N 0.0061 0.0033 'International Tables Vol C Tables 4.2.6.8 and 6.1.1.4'
Si Si 0.0817 0.0704 'International Tables Vol C Tables 4.2.6.8 and 6.1.1.4'

loop_
_geom_angle_atom_site_label_1
_geom_angle_atom_site_label_2
_geom_angle_atom_site_label_3
_geom_angle
N1 C1 N2 105.70(18)
N1 C1 Si1 127.27(16)
N2 C1 Si1 126.94(16)
C3 C2 N1 107.1(2)
C3 C2 H2A 126.5
N1 C2 H2A 126.5
C2 C3 N2 107.1(2)
C2 C3 H3A 126.5
N2 C3 H3A 126.5
C5 C4 C9 124.0(2)
C5 C4 N1 118.1(2)
C9 C4 N1 117.8(2)
C6 C5 C4 116.5(2)
C6 C5 C10 120.7(2)
C4 C5 C10 122.8(2)
C7 C6 C5 121.5(2)
C7 C6 H6A 119.2
C5 C6 H6A 119.2
C6 C7 C8 120.3(2)
C6 C7 H7A 119.9
C8 C7 H7A 119.9
C7 C8 C9 121.2(2)
C7 C8 H8A 119.4
C9 C8 H8A 119.4
C4 C9 C8 116.6(2)
C4 C9 C13 122.4(2)
C8 C9 C13 121.0(2)
C5 C10 C12 110.2(2)
C5 C10 C11 111.8(2)
C12 C10 C11 110.9(2)
C5 C10 H10A 107.9
C12 C10 H10A 107.9
C11 C10 H10A 107.9
C10 C11 H11A 109.5
C10 C11 H11B 109.5
H11A C11 H11B 109.5
C10 C11 H11C 109.5
H11A C11 H11C 109.5
H11B C11 H11C 109.5
C10 C12 H12C 109.5
C10 C12 H12B 109.5
H12C C12 H12B 109.5
C10 C12 H12A 109.5
H12C C12 H12A 109.5
H12B C12 H12A 109.5
C9 C13 C14 112.5(2)
C9 C13 C15 110.5(2)
C14 C13 C15 109.7(2)
C9 C13 H13A 108.0
C14 C13 H13A 108.0
C15 C13 H13A 108.0
C13 C14 H14A 109.5
C13 C14 H14B 109.5
H14A C14 H14B 109.5
C13 C14 H14C 109.5
H14A C14 H14C 109.5
H14B C14 H14C 109.5
C13 C15 H15C 109.5
C13 C15 H15B 109.5
H15C C15 H15B 109.5
C13 C15 H15A 109.5
H15C C15 H15A 109.5
H15B C15 H15A 109.5
C17 C16 C21 124.1(2)
C17 C16 N2 118.11(19)
C21 C16 N2 117.66(19)
C18 C17 C16 116.7(2)
C18 C17 C22 120.2(2)
C16 C17 C22 123.0(2)
C19 C18 C17 121.2(2)
C19 C18 H18A 119.4
C17 C18 H18A 119.4
C18 C19 C20 120.4(2)
C18 C19 H19A 119.8
C20 C19 H19A 119.8
C19 C20 C21 121.2(2)
C19 C20 H20A 119.4
C21 C20 H20A 119.4
C20 C21 C16 116.3(2)
C20 C21 C25 120.8(2)
C16 C21 C25 122.9(2)
C17 C22 C23 113.9(2)
C17 C22 C24 109.16(19)
C23 C22 C24 109.2(2)
C17 C22 H22A 108.2
C23 C22 H22A 108.2
C24 C22 H22A 108.2
C22 C23 H23A 109.5
C22 C23 H23B 109.5
H23A C23 H23B 109.5
C22 C23 H23C 109.5
H23A C23 H23C 109.5
H23B C23 H23C 109.5
C22 C24 H24C 109.5
C22 C24 H24B 109.5
H24C C24 H24B 109.5
C22 C24 H24A 109.5
H24C C24 H24A 109.5
H24B C24 H24A 109.5
C26 C25 C21 112.8(2)
C26 C25 C27 109.6(2)
C21 C25 C27 110.8(2)
C26 C25 H25A 107.8
C21 C25 H25A 107.8
C27 C25 H25A 107.8
C25 C26 H26A 109.5
C25 C26 H26B 109.5
H26A C26 H26B 109.5
C25 C26 H26C 109.5
H26A C26 H26C 109.5
H26B C26 H26C 109.5
C25 C27 H27A 109.5
C25 C27 H27B 109.5
H27A C27 H27B 109.5
C25 C27 H27C 109.5
H27A C27 H27C 109.5
H27B C27 H27C 109.5
N3 C28 N4 105.96(19)
N3 C28 Si2 125.65(16)
N4 C28 Si2 127.72(16)
C30 C29 N3 107.1(2)
C30 C29 H29A 126.5
N3 C29 H29A 126.5
C29 C30 N4 107.3(2)
C29 C30 H30A 126.4
N4 C30 H30A 126.4
C36 C31 C32 123.1(2)
C36 C31 N3 119.0(2)
C32 C31 N3 117.9(2)
C33 C32 C31 116.9(2)
C33 C32 C37 120.9(2)
C31 C32 C37 122.2(2)
C34 C33 C32 121.2(2)
C34 C33 H33A 119.4
C32 C33 H33A 119.4
C35 C34 C33 120.6(3)
C35 C34 H34A 119.7
C33 C34 H34A 119.7
C34 C35 C36 121.2(3)
C34 C35 H35A 119.4
C36 C35 H35A 119.4
C31 C36 C35 117.0(2)
C31 C36 C40 122.8(2)
C35 C36 C40 120.2(2)
C32 C37 C39 113.9(2)
C32 C37 C38 110.3(2)
C39 C37 C38 109.9(2)
C32 C37 H37A 107.5
C39 C37 H37A 107.5
C38 C37 H37A 107.5
C37 C38 H38A 109.5
C37 C38 H38B 109.5
H38A C38 H38B 109.5
C37 C38 H38C 109.5
H38A C38 H38C 109.5
H38B C38 H38C 109.5
C37 C39 H39C 109.5
C37 C39 H39B 109.5
H39C C39 H39B 109.5
C37 C39 H39A 109.5
H39C C39 H39A 109.5
H39B C39 H39A 109.5
C36 C40 C41 110.6(2)
C36 C40 C42 111.6(2)
C41 C40 C42 110.5(2)
C36 C40 H40A 108.0
C41 C40 H40A 108.0
C42 C40 H40A 108.0
C40 C41 H41A 109.5
C40 C41 H41B 109.5
H41A C41 H41B 109.5
C40 C41 H41C 109.5
H41A C41 H41C 109.5
H41B C41 H41C 109.5
C40 C42 H42C 109.5
C40 C42 H42B 109.5
H42C C42 H42B 109.5
C40 C42 H42A 109.5
H42C C42 H42A 109.5
H42B C42 H42A 109.5
C44 C43 C48 123.1(2)
C44 C43 N4 120.5(2)
C48 C43 N4 116.3(2)
C45 C44 C43 117.5(2)
C45 C44 C49 120.1(2)
C43 C44 C49 122.3(2)
C46 C45 C44 121.0(3)
C46 C45 H45A 119.5
C44 C45 H45A 119.5
C47 C46 C45 120.3(2)
C47 C46 H46A 119.9
C45 C46 H46A 119.9
C46 C47 C48 121.2(2)
C46 C47 H47A 119.4
C48 C47 H47A 119.4
C47 C48 C43 116.9(2)
C47 C48 C52 119.3(2)
C43 C48 C52 123.8(2)
C44 C49 C51 112.9(2)
C44 C49 C50 108.4(2)
C51 C49 C50 110.5(2)
C44 C49 H49A 108.3
C51 C49 H49A 108.3
C50 C49 H49A 108.3
C49 C50 H50A 109.5
C49 C50 H50B 109.5
H50A C50 H50B 109.5
C49 C50 H50C 109.5
H50A C50 H50C 109.5
H50B C50 H50C 109.5
C49 C51 H51C 109.5
C49 C51 H51B 109.5
H51C C51 H51B 109.5
C49 C51 H51A 109.5
H51C C51 H51A 109.5
H51B C51 H51A 109.5
C48 C52 C54 110.5(2)
C48 C52 C53 112.0(2)
C54 C52 C53 110.6(3)
C48 C52 H52A 107.8
C54 C52 H52A 107.8
C53 C52 H52A 107.8
C52 C53 H53A 109.5
C52 C53 H53B 109.5
H53A C53 H53B 109.5
C52 C53 H53C 109.5
H53A C53 H53C 109.5
H53B C53 H53C 109.5
C52 C54 H54A 109.5
C52 C54 H54B 109.5
H54A C54 H54B 109.5
C52 C54 H54C 109.5
H54A C54 H54C 109.5
H54B C54 H54C 109.5
C56 C55 C60 112.9(2)
C56 C55 B 126.55(19)
C60 C55 B 120.49(19)
F1 C56 C57 114.79(19)
F1 C56 C55 121.24(19)
C57 C56 C55 124.0(2)
F2 C57 C58 119.7(2)
F2 C57 C56 120.3(2)
C58 C57 C56 120.1(2)
F3 C58 C57 120.4(2)
F3 C58 C59 120.9(2)
C57 C58 C59 118.7(2)
F4 C59 C60 121.1(2)
F4 C59 C58 119.6(2)
C60 C59 C58 119.3(2)
F5 C60 C59 116.2(2)
F5 C60 C55 119.05(19)
C59 C60 C55 124.8(2)
C66 C61 C62 113.6(2)
C66 C61 B 126.4(2)
C62 C61 B 119.6(2)
F6 C62 C63 116.6(2)
F6 C62 C61 119.1(2)
C63 C62 C61 124.3(2)
F7 C63 C64 119.9(2)
F7 C63 C62 120.8(2)
C64 C63 C62 119.2(2)
F8 C64 C63 120.2(2)
F8 C64 C65 120.5(3)
C63 C64 C65 119.3(2)
F9 C65 C64 119.9(2)
F9 C65 C66 120.6(2)
C64 C65 C66 119.5(2)
F10 C66 C65 115.2(2)
F10 C66 C61 120.8(2)
C65 C66 C61 124.0(2)
C72 C67 C68 112.72(19)
C72 C67 B 128.3(2)
C68 C67 B 118.60(19)
F11 C68 C69 115.8(2)
F11 C68 C67 118.92(19)
C69 C68 C67 125.3(2)
F12 C69 C70 120.4(2)
F12 C69 C68 120.7(2)
C70 C69 C68 118.9(2)
F13 C70 C71 121.1(2)
F13 C70 C69 120.2(2)
C71 C70 C69 118.6(2)
F14 C71 C70 119.7(2)
F14 C71 C72 120.0(2)
C70 C71 C72 120.3(2)
F15 C72 C71 114.70(19)
F15 C72 C67 121.23(19)
C71 C72 C67 124.1(2)
C78 C73 C74 113.0(2)
C78 C73 B 118.96(19)
C74 C73 B 128.0(2)
F16 C74 C75 115.1(2)
F16 C74 C73 121.1(2)
C75 C74 C73 123.8(2)
F17 C75 C76 119.6(2)
F17 C75 C74 120.2(2)
C76 C75 C74 120.2(2)
F18 C76 C75 121.4(2)
F18 C76 C77 120.0(2)
C75 C76 C77 118.7(2)
F19 C77 C76 119.7(2)
F19 C77 C78 121.2(2)
C76 C77 C78 119.2(2)
F20 C78 C77 115.8(2)
F20 C78 C73 119.19(19)
C77 C78 C73 125.0(2)
C83 C84 C79 114.0(5)
C83 C84 H84 123.0
C79 C84 H84 123.0
C81 C80 C79 121.4(5)
C81 C80 H80 119.3
C79 C80 H80 119.3
C82 C81 C80 118.9(6)
C82 C81 H81 120.6
C80 C81 H81 120.6
C81 C82 C83 119.7(5)
C81 C82 H82 120.2
C83 C82 H82 120.2
C67 B C61 113.26(18)
C67 B C55 113.24(18)
C61 B C55 102.61(17)
C67 B C73 101.41(17)
C61 B C73 114.50(18)
C55 B C73 112.29(18)
C1 N1 C2 110.08(18)
C1 N1 C4 126.40(18)
C2 N1 C4 123.50(19)
C1 N2 C3 110.02(18)
C1 N2 C16 125.79(18)
C3 N2 C16 124.17(18)
C28 N3 C29 110.04(19)
C28 N3 C31 123.32(18)
C29 N3 C31 126.42(19)
C28 N4 C30 109.61(19)
C28 N4 C43 122.80(18)
C30 N4 C43 125.94(19)
C1 Si1 Si2 112.83(7)
C1 Si1 I 104.56(7)
Si2 Si1 I 142.27(3)
C28 Si2 Si1 96.61(7)
F21 C79 C80 126.7(5)
F21 C79 C84 111.3(5)
C80 C79 C84 121.9(5)
C82 C83 C84 124.1(5)
C82 C83 H83 117.9
C84 C83 H83 117.9

loop_
_geom_bond_atom_site_label_1
_geom_bond_atom_site_label_2
_geom_bond_distance
C1 N1 1.350(3)
C1 N2 1.357(3)
C1 Si1 1.901(2)
C2 C3 1.348(3)
C2 N1 1.378(3)
C2 H2A 0.9500
C3 N2 1.375(3)
C3 H3A 0.9500
C4 C5 1.398(3)
C4 C9 1.398(3)
C4 N1 1.458(3)
C5 C6 1.397(3)
C5 C10 1.517(3)
C6 C7 1.379(4)
C6 H6A 0.9500
C7 C8 1.384(4)
C7 H7A 0.9500
C8 C9 1.400(3)
C8 H8A 0.9500
C9 C13 1.516(3)
C10 C12 1.531(4)
C10 C11 1.532(3)
C10 H10A 1.0000
C11 H11A 0.9800
C11 H11B 0.9800
C11 H11C 0.9800
C12 H12C 0.9800
C12 H12B 0.9800
C12 H12A 0.9800
C13 C14 1.535(3)
C13 C15 1.538(4)
C13 H13A 1.0000
C14 H14A 0.9800
C14 H14B 0.9800
C14 H14C 0.9800
C15 H15C 0.9800
C15 H15B 0.9800
C15 H15A 0.9800
C16 C17 1.394(3)
C16 C21 1.398(3)
C16 N2 1.459(3)
C17 C18 1.391(3)
C17 C22 1.516(3)
C18 C19 1.376(4)
C18 H18A 0.9500
C19 C20 1.387(4)
C19 H19A 0.9500
C20 C21 1.389(3)
C20 H20A 0.9500
C21 C25 1.521(3)
C22 C23 1.533(3)
C22 C24 1.533(3)
C22 H22A 1.0000
C23 H23A 0.9800
C23 H23B 0.9800
C23 H23C 0.9800
C24 H24C 0.9800
C24 H24B 0.9800
C24 H24A 0.9800
C25 C26 1.520(3)
C25 C27 1.531(4)
C25 H25A 1.0000
C26 H26A 0.9800
C26 H26B 0.9800
C26 H26C 0.9800
C27 H27A 0.9800
C27 H27B 0.9800
C27 H27C 0.9800
C28 N3 1.353(3)
C28 N4 1.355(3)
C28 Si2 1.931(2)
C29 C30 1.345(4)
C29 N3 1.381(3)
C29 H29A 0.9500
C30 N4 1.386(3)
C30 H30A 0.9500
C31 C36 1.397(3)
C31 C32 1.410(3)
C31 N3 1.457(3)
C32 C33 1.392(4)
C32 C37 1.515(4)
C33 C34 1.379(4)
C33 H33A 0.9500
C34 C35 1.378(4)
C34 H34A 0.9500
C35 C36 1.397(3)
C35 H35A 0.9500
C36 C40 1.511(3)
C37 C39 1.528(3)
C37 C38 1.531(4)
C37 H37A 1.0000
C38 H38A 0.9800
C38 H38B 0.9800
C38 H38C 0.9800
C39 H39C 0.9800
C39 H39B 0.9800
C39 H39A 0.9800
C40 C41 1.525(4)
C40 C42 1.526(4)
C40 H40A 1.0000
C41 H41A 0.9800
C41 H41B 0.9800
C41 H41C 0.9800
C42 H42C 0.9800
C42 H42B 0.9800
C42 H42A 0.9800
C43 C44 1.392(4)
C43 C48 1.407(3)
C43 N4 1.458(3)
C44 C45 1.388(3)
C44 C49 1.517(3)
C45 C46 1.385(4)
C45 H45A 0.9500
C46 C47 1.382(4)
C46 H46A 0.9500
C47 C48 1.392(4)
C47 H47A 0.9500
C48 C52 1.514(4)
C49 C51 1.521(4)
C49 C50 1.537(4)
C49 H49A 1.0000
C50 H50A 0.9800
C50 H50B 0.9800
C50 H50C 0.9800
C51 H51C 0.9800
C51 H51B 0.9800
C51 H51A 0.9800
C52 C54 1.526(4)
C52 C53 1.536(4)
C52 H52A 1.0000
C53 H53A 0.9800
C53 H53B 0.9800
C53 H53C 0.9800
C54 H54A 0.9800
C54 H54B 0.9800
C54 H54C 0.9800
C55 C56 1.389(3)
C55 C60 1.390(3)
C55 B 1.654(3)
C56 F1 1.352(2)
C56 C57 1.379(3)
C57 F2 1.347(3)
C57 C58 1.366(3)
C58 F3 1.346(2)
C58 C59 1.378(3)
C59 F4 1.352(3)
C59 C60 1.371(3)
C60 F5 1.354(3)
C61 C66 1.383(3)
C61 C62 1.392(3)
C61 B 1.653(3)
C62 F6 1.348(3)
C62 C63 1.378(3)
C63 F7 1.346(3)
C63 C64 1.372(4)
C64 F8 1.344(3)
C64 C65 1.374(4)
C65 F9 1.346(3)
C65 C66 1.383(3)
C66 F10 1.353(3)
C67 C72 1.391(3)
C67 C68 1.391(3)
C67 B 1.653(3)
C68 F11 1.355(2)
C68 C69 1.380(3)
C69 F12 1.341(3)
C69 C70 1.379(3)
C70 F13 1.339(3)
C70 C71 1.374(3)
C71 F14 1.350(3)
C71 C72 1.380(3)
C72 F15 1.352(3)
C73 C78 1.385(3)
C73 C74 1.389(3)
C73 B 1.660(3)
C74 F16 1.356(3)
C74 C75 1.382(3)
C75 F17 1.353(3)
C75 C76 1.369(4)
C76 F18 1.342(3)
C76 C77 1.374(3)
C77 F19 1.347(3)
C77 C78 1.378(3)
C78 F20 1.356(2)
C84 C83 1.365(7)
C84 C79 1.388(6)
C84 H84 0.9500
C80 C81 1.343(7)
C80 C79 1.346(6)
C80 H80 0.9500
C81 C82 1.338(7)
C81 H81 0.9500
C82 C83 1.350(7)
C82 H82 0.9500
Si1 Si2 2.1739(9)
Si1 I 2.4654(7)
C79 F21 1.328(7)
C83 H83 0.9500

loop_
_geom_torsion_atom_site_label_1
_geom_torsion_atom_site_label_2
_geom_torsion_atom_site_label_3
_geom_torsion_atom_site_label_4
_geom_torsion
N1 C2 C3 N2 -0.6(3)
C9 C4 C5 C6 -0.1(4)
N1 C4 C5 C6 176.7(2)
C9 C4 C5 C10 -177.4(2)
N1 C4 C5 C10 -0.6(3)
C4 C5 C6 C7 0.0(4)
C10 C5 C6 C7 177.3(3)
C5 C6 C7 C8 -0.2(4)
C6 C7 C8 C9 0.5(4)
C5 C4 C9 C8 0.4(4)
N1 C4 C9 C8 -176.4(2)
C5 C4 C9 C13 178.9(2)
N1 C4 C9 C13 2.1(3)
C7 C8 C9 C4 -0.6(4)
C7 C8 C9 C13 -179.1(2)
C6 C5 C10 C12 -79.7(3)
C4 C5 C10 C12 97.5(3)
C6 C5 C10 C11 44.1(3)
C4 C5 C10 C11 -138.7(2)
C4 C9 C13 C14 144.3(2)
C8 C9 C13 C14 -37.3(3)
C4 C9 C13 C15 -92.8(3)
C8 C9 C13 C15 85.6(3)
C21 C16 C17 C18 1.5(3)
N2 C16 C17 C18 177.9(2)
C21 C16 C17 C22 -174.2(2)
N2 C16 C17 C22 2.2(3)
C16 C17 C18 C19 -0.2(4)
C22 C17 C18 C19 175.7(2)
C17 C18 C19 C20 -0.6(4)
C18 C19 C20 C21 0.0(4)
C19 C20 C21 C16 1.2(4)
C19 C20 C21 C25 -177.1(2)
C17 C16 C21 C20 -2.1(3)
N2 C16 C21 C20 -178.4(2)
C17 C16 C21 C25 176.3(2)
N2 C16 C21 C25 -0.1(3)
C18 C17 C22 C23 39.3(3)
C16 C17 C22 C23 -145.2(2)
C18 C17 C22 C24 -83.0(3)
C16 C17 C22 C24 92.5(3)
C20 C21 C25 C26 -33.8(3)
C16 C21 C25 C26 147.9(2)
C20 C21 C25 C27 89.5(3)
C16 C21 C25 C27 -88.7(3)
N3 C29 C30 N4 0.7(3)
C36 C31 C32 C33 1.1(4)
N3 C31 C32 C33 -177.4(2)
C36 C31 C32 C37 -177.3(2)
N3 C31 C32 C37 4.2(3)
C31 C32 C33 C34 0.1(4)
C37 C32 C33 C34 178.6(3)
C32 C33 C34 C35 -0.7(4)
C33 C34 C35 C36 0.2(4)
C32 C31 C36 C35 -1.6(4)
N3 C31 C36 C35 176.9(2)
C32 C31 C36 C40 177.2(2)
N3 C31 C36 C40 -4.3(3)
C34 C35 C36 C31 0.9(4)
C34 C35 C36 C40 -177.9(3)
C33 C32 C37 C39 24.3(3)
C31 C32 C37 C39 -157.4(2)
C33 C32 C37 C38 -100.0(3)
C31 C32 C37 C38 78.4(3)
C31 C36 C40 C41 -95.7(3)
C35 C36 C40 C41 83.0(3)
C31 C36 C40 C42 140.8(2)
C35 C36 C40 C42 -40.5(3)
C48 C43 C44 C45 3.2(3)
N4 C43 C44 C45 -176.7(2)
C48 C43 C44 C49 -172.2(2)
N4 C43 C44 C49 8.0(3)
C43 C44 C45 C46 -0.9(4)
C49 C44 C45 C46 174.6(2)
C44 C45 C46 C47 -1.4(4)
C45 C46 C47 C48 1.5(4)
C46 C47 C48 C43 0.6(4)
C46 C47 C48 C52 -176.9(2)
C44 C43 C48 C47 -3.1(3)
N4 C43 C48 C47 176.8(2)
C44 C43 C48 C52 174.3(2)
N4 C43 C48 C52 -5.8(3)
C45 C44 C49 C51 38.0(3)
C43 C44 C49 C51 -146.7(2)
C45 C44 C49 C50 -84.7(3)
C43 C44 C49 C50 90.6(3)
C47 C48 C52 C54 64.1(3)
C43 C48 C52 C54 -113.2(3)
C47 C48 C52 C53 -59.8(3)
C43 C48 C52 C53 122.9(3)
C60 C55 C56 F1 -175.2(2)
B C55 C56 F1 2.1(3)
C60 C55 C56 C57 5.3(3)
B C55 C56 C57 -177.4(2)
F1 C56 C57 F2 -3.0(3)
C55 C56 C57 F2 176.5(2)
F1 C56 C57 C58 177.7(2)
C55 C56 C57 C58 -2.8(4)
F2 C57 C58 F3 -1.5(3)
C56 C57 C58 F3 177.8(2)
F2 C57 C58 C59 179.6(2)
C56 C57 C58 C59 -1.1(3)
F3 C58 C59 F4 1.5(3)
C57 C58 C59 F4 -179.5(2)
F3 C58 C59 C60 -177.0(2)
C57 C58 C59 C60 1.9(3)
F4 C59 C60 F5 0.8(3)
C58 C59 C60 F5 179.3(2)
F4 C59 C60 C55 -177.5(2)
C58 C59 C60 C55 1.0(4)
C56 C55 C60 F5 177.4(2)
B C55 C60 F5 -0.1(3)
C56 C55 C60 C59 -4.4(3)
B C55 C60 C59 178.1(2)
C66 C61 C62 F6 177.26(19)
B C61 C62 F6 3.8(3)
C66 C61 C62 C63 -2.8(3)
B C61 C62 C63 -176.2(2)
F6 C62 C63 F7 1.4(3)
C61 C62 C63 F7 -178.5(2)
F6 C62 C63 C64 -178.3(2)
C61 C62 C63 C64 1.7(4)
F7 C63 C64 F8 -0.8(4)
C62 C63 C64 F8 178.9(2)
F7 C63 C64 C65 -179.4(2)
C62 C63 C64 C65 0.4(4)
F8 C64 C65 F9 -1.0(4)
C63 C64 C65 F9 177.5(2)
F8 C64 C65 C66 -179.7(2)
C63 C64 C65 C66 -1.2(4)
F9 C65 C66 F10 0.3(3)
C64 C65 C66 F10 179.0(2)
F9 C65 C66 C61 -178.7(2)
C64 C65 C66 C61 0.0(4)
C62 C61 C66 F10 -177.08(19)
B C61 C66 F10 -4.1(3)
C62 C61 C66 C65 1.9(3)
B C61 C66 C65 174.8(2)
C72 C67 C68 F11 -176.67(19)
B C67 C68 F11 -2.8(3)
C72 C67 C68 C69 3.1(3)
B C67 C68 C69 176.9(2)
F11 C68 C69 F12 -0.9(3)
C67 C68 C69 F12 179.3(2)
F11 C68 C69 C70 177.6(2)
C67 C68 C69 C70 -2.2(4)
F12 C69 C70 F13 -0.9(3)
C68 C69 C70 F13 -179.4(2)
F12 C69 C70 C71 178.2(2)
C68 C69 C70 C71 -0.3(3)
F13 C70 C71 F14 0.7(3)
C69 C70 C71 F14 -178.4(2)
F13 C70 C71 C72 -179.4(2)
C69 C70 C71 C72 1.5(4)
F14 C71 C72 F15 0.6(3)
C70 C71 C72 F15 -179.2(2)
F14 C71 C72 C67 179.5(2)
C70 C71 C72 C67 -0.3(4)
C68 C67 C72 F15 177.0(2)
B C67 C72 F15 3.9(4)
C68 C67 C72 C71 -1.8(3)
B C67 C72 C71 -174.9(2)
C78 C73 C74 F16 176.55(18)
B C73 C74 F16 -0.1(3)
C78 C73 C74 C75 -3.4(3)
B C73 C74 C75 180.0(2)
F16 C74 C75 F17 0.9(3)
C73 C74 C75 F17 -179.20(19)
F16 C74 C75 C76 -179.82(19)
C73 C74 C75 C76 0.1(3)
F17 C75 C76 F18 2.6(3)
C74 C75 C76 F18 -176.7(2)
F17 C75 C76 C77 -177.8(2)
C74 C75 C76 C77 2.9(3)
F18 C76 C77 F19 -1.7(3)
C75 C76 C77 F19 178.7(2)
F18 C76 C77 C78 177.3(2)
C75 C76 C77 C78 -2.3(3)
F19 C77 C78 F20 -0.8(3)
C76 C77 C78 F20 -179.8(2)
F19 C77 C78 C73 177.7(2)
C76 C77 C78 C73 -1.3(4)
C74 C73 C78 F20 -177.58(18)
B C73 C78 F20 -0.6(3)
C74 C73 C78 C77 4.0(3)
B C73 C78 C77 -179.0(2)
C79 C80 C81 C82 0.0(7)
C80 C81 C82 C83 2.5(7)
C72 C67 B C61 -129.6(2)
C68 C67 B C61 57.7(3)
C72 C67 B C55 -13.3(3)
C68 C67 B C55 174.0(2)
C72 C67 B C73 107.2(2)
C68 C67 B C73 -65.5(2)
C66 C61 B C67 19.3(3)
C62 C61 B C67 -168.15(19)
C66 C61 B C55 -103.1(2)
C62 C61 B C55 69.4(2)
C66 C61 B C73 134.9(2)
C62 C61 B C73 -52.5(3)
C56 C55 B C67 128.5(2)
C60 C55 B C67 -54.4(3)
C56 C55 B C61 -109.1(2)
C60 C55 B C61 68.0(2)
C56 C55 B C73 14.4(3)
C60 C55 B C73 -168.53(19)
C78 C73 B C67 -67.8(2)
C74 C73 B C67 108.7(2)
C78 C73 B C61 169.89(19)
C74 C73 B C61 -13.6(3)
C78 C73 B C55 53.4(3)
C74 C73 B C55 -130.1(2)
N2 C1 N1 C2 -0.7(2)
Si1 C1 N1 C2 176.01(16)
N2 C1 N1 C4 -179.14(19)
Si1 C1 N1 C4 -2.4(3)
C3 C2 N1 C1 0.8(3)
C3 C2 N1 C4 179.3(2)
C5 C4 N1 C1 86.8(3)
C9 C4 N1 C1 -96.1(3)
C5 C4 N1 C2 -91.4(3)
C9 C4 N1 C2 85.6(3)
N1 C1 N2 C3 0.3(2)
Si1 C1 N2 C3 -176.41(16)
N1 C1 N2 C16 179.00(18)
Si1 C1 N2 C16 2.3(3)
C2 C3 N2 C1 0.2(3)
C2 C3 N2 C16 -178.51(19)
C17 C16 N2 C1 92.2(3)
C21 C16 N2 C1 -91.3(3)
C17 C16 N2 C3 -89.4(3)
C21 C16 N2 C3 87.2(3)
N4 C28 N3 C29 1.7(2)
Si2 C28 N3 C29 172.86(16)
N4 C28 N3 C31 -173.24(19)
Si2 C28 N3 C31 -2.1(3)
C30 C29 N3 C28 -1.5(3)
C30 C29 N3 C31 173.3(2)
C36 C31 N3 C28 -101.6(3)
C32 C31 N3 C28 76.9(3)
C36 C31 N3 C29 84.3(3)
C32 C31 N3 C29 -97.2(3)
N3 C28 N4 C30 -1.3(2)
Si2 C28 N4 C30 -172.20(17)
N3 C28 N4 C43 164.85(19)
Si2 C28 N4 C43 -6.1(3)
C29 C30 N4 C28 0.4(3)
C29 C30 N4 C43 -165.2(2)
C44 C43 N4 C28 102.4(3)
C48 C43 N4 C28 -77.4(3)
C44 C43 N4 C30 -93.8(3)
C48 C43 N4 C30 86.4(3)
N1 C1 Si1 Si2 -95.33(18)
N2 C1 Si1 Si2 80.73(19)
N1 C1 Si1 I 89.87(18)
N2 C1 Si1 I -94.08(18)
N3 C28 Si2 Si1 101.18(18)
N4 C28 Si2 Si1 -89.57(19)
C1 Si1 Si2 C28 -178.46(10)
I Si1 Si2 C28 -6.70(9)
C81 C80 C79 F21 -178.5(5)
C81 C80 C79 C84 -2.0(6)
C83 C84 C79 F21 178.4(4)
C83 C84 C79 C80 1.3(6)
C81 C82 C83 C84 -3.2(8)
C79 C84 C83 C82 1.3(7)
